data_7000126
loop_
_publ_author_name
'Sproules, Stephen A.'
'Morgan, Hugh T.'
'Doonan, Christian J.'
'White, Jonathan M.'
'Young, Charles G.'

_publ_section_title
;
 Synthesis and characterisation of second-generation metallodithiolene
 complexes of the type [Tp*ME(dithiolene)](M=Mo, W; E=O, S) and a novel
 'organoscorpionate' complex of tungsten.
;
_journal_issue 21
_journal_name_full 'Dalton transactions (Cambridge, England : 2003)'
_journal_page_first 3552
_journal_page_last 3557
_journal_paper_doi 10.1039/b506050h
_journal_year 2005
_chemical_formula_moiety Tp*WS{S2C2(CO2Me)2}
_chemical_formula_sum 'C21 H28 B N6 O4 S3 W'
_chemical_formula_weight 719.33
_chemical_name_systematic
;
?
;
_space_group_IT_number 14
_symmetry_cell_setting monoclinic
_symmetry_space_group_name_Hall '-P 2ybc'
_symmetry_space_group_name_H-M 'P 1 21/c 1'
_atom_sites_solution_hydrogens geom
_atom_sites_solution_primary direct
_atom_sites_solution_secondary difmap
_audit_creation_method SHELXL-97
_cell_angle_alpha 90.00
_cell_angle_beta 104.9620(10)
_cell_angle_gamma 90.00
_cell_formula_units_Z 4
_cell_length_a 13.3347(9)
_cell_length_b 13.3284(9)
_cell_length_c 15.9546(10)
_cell_measurement_reflns_used 1534
_cell_measurement_temperature 293(2)
_cell_measurement_theta_max 18.92
_cell_measurement_theta_min 2.20
_cell_volume 2739.5(3)
_computing_cell_refinement 'Bruker SMART'
_computing_data_collection 'Bruker SMART'
_computing_data_reduction 'Bruker SAINT'
_computing_molecular_graphics 'Bruker SHELXTL'
_computing_publication_material 'Bruker SHELXTL'
_computing_structure_refinement 'Bruker SHELXTL'
_computing_structure_solution 'Bruker SHELXTL'
_diffrn_ambient_temperature 293(2)
_diffrn_measured_fraction_theta_full 0.999
_diffrn_measured_fraction_theta_max 0.999
_diffrn_measurement_device_type 'CCD area detector'
_diffrn_measurement_method 'phi and omega scans'
_diffrn_radiation_monochromator graphite
_diffrn_radiation_source 'sealed tube'
_diffrn_radiation_type MoK\a
_diffrn_radiation_wavelength 0.71073
_diffrn_reflns_av_R_equivalents 0.0862
_diffrn_reflns_av_sigmaI/netI 0.1263
_diffrn_reflns_limit_h_max 15
_diffrn_reflns_limit_h_min -15
_diffrn_reflns_limit_k_max 15
_diffrn_reflns_limit_k_min -14
_diffrn_reflns_limit_l_max 18
_diffrn_reflns_limit_l_min -15
_diffrn_reflns_number 14338
_diffrn_reflns_theta_full 25.00
_diffrn_reflns_theta_max 25.00
_diffrn_reflns_theta_min 1.58
_exptl_absorpt_coefficient_mu 4.484
_exptl_absorpt_correction_type 'not applied'
_exptl_crystal_colour green
_exptl_crystal_density_diffrn 1.744
_exptl_crystal_density_method 'not measured'
_exptl_crystal_description rod
_exptl_crystal_F_000 1420
_exptl_crystal_size_max 0.10
_exptl_crystal_size_mid 0.05
_exptl_crystal_size_min 0.05
_refine_diff_density_max 1.386
_refine_diff_density_min -0.834
_refine_diff_density_rms 0.130
_refine_ls_extinction_method none
_refine_ls_goodness_of_fit_ref 0.795
_refine_ls_hydrogen_treatment mixed
_refine_ls_matrix_type full
_refine_ls_number_parameters 325
_refine_ls_number_reflns 4819
_refine_ls_number_restraints 0
_refine_ls_restrained_S_all 0.795
_refine_ls_R_factor_all 0.0837
_refine_ls_R_factor_gt 0.0477
_refine_ls_shift/su_max 0.000
_refine_ls_shift/su_mean 0.000
_refine_ls_structure_factor_coef Fsqd
_refine_ls_weighting_details 'calc w=1/[\s^2^(Fo^2^)+(0.0165P)^2^+0.0000P] where P=(Fo^2^+2Fc^2^)/3'
_refine_ls_weighting_scheme calc
_refine_ls_wR_factor_gt 0.0762
_refine_ls_wR_factor_ref 0.0831
_reflns_number_gt 3031
_reflns_number_total 4819
_reflns_threshold_expression >2sigma(I)
_cod_data_source_file b506050h.txt
_cod_data_source_block wdss03
_cod_depositor_comments
;
The following automatic conversions were performed:
'_symmetry_cell_setting' value 'Monoclinic' changed to 'monoclinic'
according to '/home/saulius/struct/CIF-dictionaries/cif_core.dic'
dictionary named 'cif_core.dic' version 2.4.1 from 2010-06-29.

Automatic conversion script
Id: cif_fix_enum 1527 2010-12-29 10:47:43Z saulius 
;
_cod_original_sg_symbol_H-M 'P2(1)/c '
_cod_database_code 7000126

loop_
_symmetry_equiv_pos_as_xyz
'x, y, z'
'-x, y+1/2, -z+1/2'
'-x, -y, -z'
'x, -y-1/2, z-1/2'

loop_
_atom_site_label
_atom_site_type_symbol
_atom_site_fract_x
_atom_site_fract_y
_atom_site_fract_z
_atom_site_U_iso_or_equiv
_atom_site_adp_type
_atom_site_occupancy
_atom_site_symmetry_multiplicity
_atom_site_calc_flag
_atom_site_refinement_flags
_atom_site_disorder_assembly
_atom_site_disorder_group
C2 C 0.3028(6) -0.0210(6) 0.1295(6) 0.038(2) Uani 1 1 d . . .
C3 C 0.2560(7) -0.0405(6) 0.0467(6) 0.040(2) Uani 1 1 d . . .
C4 C 0.3541(8) -0.1003(6) 0.1939(6) 0.043(2) Uani 1 1 d . . .
C5 C 0.5051(7) -0.1821(7) 0.2660(7) 0.076(3) Uani 1 1 d . . .
H5A H 0.5779 -0.1827 0.2688 0.114 Uiso 1 1 calc R . .
H5B H 0.4762 -0.2472 0.2488 0.114 Uiso 1 1 calc R . .
H5C H 0.4956 -0.1656 0.3220 0.114 Uiso 1 1 calc R . .
C6 C 0.2644(7) -0.1407(7) 0.0098(7) 0.045(2) Uani 1 1 d . . .
C7 C 0.2410(10) -0.2373(7) -0.1172(6) 0.102(5) Uani 1 1 d . . .
H7A H 0.2161 -0.2295 -0.1789 0.153 Uiso 1 1 calc R . .
H7B H 0.1999 -0.2867 -0.0976 0.153 Uiso 1 1 calc R . .
H7C H 0.3122 -0.2585 -0.1030 0.153 Uiso 1 1 calc R . .
C11 C 0.4499(7) 0.1216(6) 0.0183(7) 0.064(3) Uani 1 1 d . . .
H11A H 0.4086 0.0842 0.0485 0.096 Uiso 1 1 calc R . .
H11B H 0.5202 0.1251 0.0533 0.096 Uiso 1 1 calc R . .
H11C H 0.4486 0.0888 -0.0356 0.096 Uiso 1 1 calc R . .
C12 C 0.4067(7) 0.2259(6) 0.0004(6) 0.038(2) Uani 1 1 d . . .
C13 C 0.4479(6) 0.2981(7) -0.0414(5) 0.046(2) Uani 1 1 d . . .
H13 H 0.5062 0.2918 -0.0628 0.055 Uiso 1 1 calc R . .
C14 C 0.3875(7) 0.3811(6) -0.0457(5) 0.037(2) Uani 1 1 d . . .
C15 C 0.3925(7) 0.4813(6) -0.0872(6) 0.058(3) Uani 1 1 d . . .
H15A H 0.3373 0.5232 -0.0787 0.087 Uiso 1 1 calc R . .
H15B H 0.3852 0.4724 -0.1481 0.087 Uiso 1 1 calc R . .
H15C H 0.4581 0.5124 -0.0612 0.087 Uiso 1 1 calc R . .
C21 C 0.1990(8) 0.2669(6) 0.2896(5) 0.062(3) Uani 1 1 d . . .
H21A H 0.1810 0.2048 0.2589 0.094 Uiso 1 1 calc R . .
H21B H 0.1427 0.2884 0.3125 0.094 Uiso 1 1 calc R . .
H21C H 0.2601 0.2575 0.3364 0.094 Uiso 1 1 calc R . .
C22 C 0.2199(7) 0.3454(6) 0.2285(6) 0.044(2) Uani 1 1 d . . .
C23 C 0.2485(7) 0.4436(7) 0.2460(6) 0.054(3) Uani 1 1 d . . .
H23 H 0.2597 0.4750 0.2997 0.065 Uiso 1 1 calc R . .
C24 C 0.2574(7) 0.4868(7) 0.1714(7) 0.051(3) Uani 1 1 d . . .
C25 C 0.2918(8) 0.5894(7) 0.1553(7) 0.080(4) Uani 1 1 d . . .
H25A H 0.3617 0.5998 0.1894 0.119 Uiso 1 1 calc R . .
H25B H 0.2469 0.6379 0.1712 0.119 Uiso 1 1 calc R . .
H25C H 0.2892 0.5966 0.0949 0.119 Uiso 1 1 calc R . .
C31 C -0.0443(7) 0.1641(7) -0.1140(6) 0.069(3) Uani 1 1 d . . .
H31A H -0.0052 0.1162 -0.0736 0.104 Uiso 1 1 calc R . .
H31B H -0.0483 0.1424 -0.1722 0.104 Uiso 1 1 calc R . .
H31C H -0.1130 0.1695 -0.1061 0.104 Uiso 1 1 calc R . .
C32 C 0.0086(7) 0.2649(7) -0.0986(6) 0.047(3) Uani 1 1 d . . .
C33 C -0.0232(8) 0.3543(9) -0.1430(6) 0.065(3) Uani 1 1 d . . .
H33 H -0.0823 0.3638 -0.1882 0.078 Uiso 1 1 calc R . .
C34 C 0.0491(8) 0.4251(8) -0.1073(7) 0.063(3) Uani 1 1 d . . .
C35 C 0.0506(8) 0.5338(7) -0.1300(7) 0.102(5) Uani 1 1 d . . .
H35A H 0.1112 0.5649 -0.0934 0.153 Uiso 1 1 calc R . .
H35B H -0.0104 0.5659 -0.1216 0.153 Uiso 1 1 calc R . .
H35C H 0.0522 0.5403 -0.1896 0.153 Uiso 1 1 calc R . .
N11 N 0.3204(5) 0.2600(5) 0.0213(4) 0.0347(17) Uani 1 1 d . . .
N12 N 0.3106(5) 0.3583(5) -0.0082(4) 0.0296(16) Uani 1 1 d . . .
N21 N 0.2104(5) 0.3260(5) 0.1439(4) 0.0404(18) Uani 1 1 d . . .
N22 N 0.2330(5) 0.4159(5) 0.1087(4) 0.0376(18) Uani 1 1 d . . .
N31 N 0.0967(5) 0.2818(5) -0.0370(5) 0.0400(19) Uani 1 1 d . . .
N32 N 0.1198(6) 0.3821(5) -0.0427(5) 0.044(2) Uani 1 1 d . . .
O1 O 0.3079(5) -0.1441(5) 0.2386(4) 0.063(2) Uani 1 1 d . . .
O2 O 0.4526(5) -0.1071(5) 0.2023(5) 0.069(2) Uani 1 1 d . . .
O3 O 0.3006(6) -0.2117(5) 0.0524(4) 0.078(2) Uani 1 1 d . . .
O4 O 0.2333(6) -0.1427(4) -0.0754(4) 0.071(2) Uani 1 1 d . . .
S1 S 0.0498(2) 0.1464(2) 0.11037(19) 0.0744(9) Uani 1 1 d . . .
S2 S 0.31029(19) 0.09993(17) 0.17387(15) 0.0499(7) Uani 1 1 d . . .
S3 S 0.19322(18) 0.05462(16) -0.02431(14) 0.0444(6) Uani 1 1 d . . .
W W 0.18110(3) 0.18985(3) 0.06868(2) 0.03684(12) Uani 1 1 d . . .
B1 B 0.2230(8) 0.4228(8) 0.0117(7) 0.043(3) Uani 1 1 d . . .
H1 H 0.2312 0.4928 -0.0043 0.051 Uiso 1 1 calc R . .

loop_
_atom_site_aniso_label
_atom_site_aniso_U_11
_atom_site_aniso_U_22
_atom_site_aniso_U_33
_atom_site_aniso_U_23
_atom_site_aniso_U_13
_atom_site_aniso_U_12
C2 0.043(5) 0.032(5) 0.041(6) 0.008(4) 0.014(5) -0.006(4)
C3 0.053(6) 0.033(5) 0.038(6) -0.001(4) 0.020(5) -0.010(4)
C4 0.057(7) 0.030(6) 0.041(6) 0.004(5) 0.011(6) -0.008(5)
C5 0.061(7) 0.063(7) 0.098(9) 0.030(7) 0.009(6) 0.025(6)
C6 0.056(7) 0.030(6) 0.051(7) -0.001(5) 0.017(6) -0.003(5)
C7 0.199(13) 0.042(7) 0.056(8) -0.024(6) 0.018(9) 0.015(8)
C11 0.065(7) 0.050(7) 0.090(8) -0.003(6) 0.044(6) 0.011(5)
C12 0.046(6) 0.029(5) 0.041(6) 0.001(4) 0.012(5) -0.005(4)
C13 0.041(5) 0.050(6) 0.051(6) -0.012(5) 0.019(5) -0.002(5)
C14 0.044(6) 0.036(6) 0.032(5) -0.003(4) 0.010(5) -0.013(5)
C15 0.064(6) 0.053(7) 0.060(7) 0.008(5) 0.022(6) -0.004(5)
C21 0.115(9) 0.045(6) 0.037(6) 0.003(5) 0.036(6) 0.014(6)
C22 0.049(6) 0.037(6) 0.045(6) -0.002(5) 0.012(5) 0.001(4)
C23 0.067(7) 0.050(7) 0.049(7) -0.017(5) 0.024(6) 0.002(5)
C24 0.063(7) 0.035(6) 0.059(7) -0.009(5) 0.026(6) 0.002(5)
C25 0.127(10) 0.035(6) 0.090(9) -0.012(6) 0.052(8) -0.011(6)
C31 0.048(6) 0.090(9) 0.056(7) -0.010(6) -0.010(6) -0.016(6)
C32 0.034(6) 0.056(7) 0.044(6) -0.004(5) 0.002(5) -0.006(5)
C33 0.054(7) 0.096(9) 0.042(7) 0.023(6) 0.006(6) 0.031(7)
C34 0.045(7) 0.071(8) 0.066(8) 0.020(7) 0.000(6) 0.013(6)
C35 0.078(8) 0.078(9) 0.124(11) 0.071(8) -0.021(8) 0.010(7)
N11 0.047(5) 0.028(4) 0.027(4) 0.000(3) 0.004(4) 0.001(4)
N12 0.040(4) 0.030(4) 0.020(4) -0.003(3) 0.009(4) -0.002(3)
N21 0.051(4) 0.038(5) 0.036(4) 0.006(4) 0.017(4) 0.001(4)
N22 0.052(5) 0.028(4) 0.033(4) -0.001(4) 0.010(4) 0.010(4)
N31 0.048(5) 0.029(5) 0.047(5) 0.002(3) 0.019(4) 0.006(3)
N32 0.051(5) 0.037(5) 0.044(5) 0.007(4) 0.012(4) 0.011(4)
O1 0.071(5) 0.059(5) 0.061(5) 0.028(4) 0.018(4) 0.005(4)
O2 0.045(4) 0.058(5) 0.105(6) 0.028(4) 0.021(4) 0.003(4)
O3 0.125(6) 0.044(5) 0.062(5) 0.007(4) 0.022(5) 0.015(4)
O4 0.115(6) 0.046(4) 0.045(5) -0.007(3) 0.007(5) 0.013(4)
S1 0.077(2) 0.084(2) 0.065(2) 0.0001(16) 0.0238(18) -0.0185(17)
S2 0.0716(17) 0.0364(14) 0.0359(15) -0.0004(11) 0.0037(14) 0.0023(13)
S3 0.0666(16) 0.0328(14) 0.0321(14) 0.0022(11) 0.0099(13) 0.0037(12)
W 0.0483(2) 0.0299(2) 0.0327(2) 0.0015(2) 0.01110(17) -0.0011(2)
B1 0.054(7) 0.027(6) 0.046(7) 0.010(5) 0.010(6) 0.001(5)

loop_
_atom_type_symbol
_atom_type_description
_atom_type_scat_dispersion_real
_atom_type_scat_dispersion_imag
_atom_type_scat_source
C C 0.0033 0.0016 'International Tables Vol C Tables 4.2.6.8 and 6.1.1.4'
H H 0.0000 0.0000 'International Tables Vol C Tables 4.2.6.8 and 6.1.1.4'
N N 0.0061 0.0033 'International Tables Vol C Tables 4.2.6.8 and 6.1.1.4'
O O 0.0106 0.0060 'International Tables Vol C Tables 4.2.6.8 and 6.1.1.4'
S S 0.1246 0.1234 'International Tables Vol C Tables 4.2.6.8 and 6.1.1.4'
W W -0.8490 6.8722 'International Tables Vol C Tables 4.2.6.8 and 6.1.1.4'
B B 0.0013 0.0007 'International Tables Vol C Tables 4.2.6.8 and 6.1.1.4'

loop_
_geom_angle_atom_site_label_1
_geom_angle_atom_site_label_2
_geom_angle_atom_site_label_3
_geom_angle
_geom_angle_site_symmetry_1
_geom_angle_site_symmetry_3
_geom_angle_publ_flag
C3 C2 C4 123.5(8) . . ?
C3 C2 S2 122.9(7) . . ?
C4 C2 S2 113.6(6) . . ?
C2 C3 C6 120.6(8) . . ?
C2 C3 S3 121.4(7) . . ?
C6 C3 S3 117.8(7) . . ?
O1 C4 O2 124.5(9) . . ?
O1 C4 C2 122.1(9) . . ?
O2 C4 C2 113.0(8) . . ?
O2 C5 H5A 109.5 . . ?
O2 C5 H5B 109.5 . . ?
H5A C5 H5B 109.5 . . ?
O2 C5 H5C 109.5 . . ?
H5A C5 H5C 109.5 . . ?
H5B C5 H5C 109.5 . . ?
O3 C6 O4 123.2(9) . . ?
O3 C6 C3 123.5(9) . . ?
O4 C6 C3 113.3(8) . . ?
O4 C7 H7A 109.5 . . ?
O4 C7 H7B 109.5 . . ?
H7A C7 H7B 109.5 . . ?
O4 C7 H7C 109.5 . . ?
H7A C7 H7C 109.5 . . ?
H7B C7 H7C 109.5 . . ?
C12 C11 H11A 109.5 . . ?
C12 C11 H11B 109.5 . . ?
H11A C11 H11B 109.5 . . ?
C12 C11 H11C 109.5 . . ?
H11A C11 H11C 109.5 . . ?
H11B C11 H11C 109.5 . . ?
N11 C12 C13 111.0(8) . . ?
N11 C12 C11 124.9(8) . . ?
C13 C12 C11 124.2(9) . . ?
C14 C13 C12 106.9(8) . . ?
C14 C13 H13 126.6 . . ?
C12 C13 H13 126.6 . . ?
N12 C14 C13 107.6(7) . . ?
N12 C14 C15 121.4(8) . . ?
C13 C14 C15 130.8(9) . . ?
C14 C15 H15A 109.5 . . ?
C14 C15 H15B 109.5 . . ?
H15A C15 H15B 109.5 . . ?
C14 C15 H15C 109.5 . . ?
H15A C15 H15C 109.5 . . ?
H15B C15 H15C 109.5 . . ?
C22 C21 H21A 109.5 . . ?
C22 C21 H21B 109.5 . . ?
H21A C21 H21B 109.5 . . ?
C22 C21 H21C 109.5 . . ?
H21A C21 H21C 109.5 . . ?
H21B C21 H21C 109.5 . . ?
N21 C22 C23 109.6(8) . . ?
N21 C22 C21 122.1(8) . . ?
C23 C22 C21 128.3(9) . . ?
C24 C23 C22 108.0(9) . . ?
C24 C23 H23 126.0 . . ?
C22 C23 H23 126.0 . . ?
N22 C24 C23 107.0(8) . . ?
N22 C24 C25 122.8(9) . . ?
C23 C24 C25 130.1(9) . . ?
C24 C25 H25A 109.5 . . ?
C24 C25 H25B 109.5 . . ?
H25A C25 H25B 109.5 . . ?
C24 C25 H25C 109.5 . . ?
H25A C25 H25C 109.5 . . ?
H25B C25 H25C 109.5 . . ?
C32 C31 H31A 109.5 . . ?
C32 C31 H31B 109.5 . . ?
H31A C31 H31B 109.5 . . ?
C32 C31 H31C 109.5 . . ?
H31A C31 H31C 109.5 . . ?
H31B C31 H31C 109.5 . . ?
N31 C32 C33 108.8(8) . . ?
N31 C32 C31 123.6(9) . . ?
C33 C32 C31 127.6(9) . . ?
C34 C33 C32 106.9(9) . . ?
C34 C33 H33 126.6 . . ?
C32 C33 H33 126.6 . . ?
N32 C34 C33 107.9(9) . . ?
N32 C34 C35 123.6(10) . . ?
C33 C34 C35 128.5(10) . . ?
C34 C35 H35A 109.5 . . ?
C34 C35 H35B 109.5 . . ?
H35A C35 H35B 109.5 . . ?
C34 C35 H35C 109.5 . . ?
H35A C35 H35C 109.5 . . ?
H35B C35 H35C 109.5 . . ?
C12 N11 N12 104.2(7) . . ?
C12 N11 W 136.9(6) . . ?
N12 N11 W 117.9(5) . . ?
C14 N12 N11 110.3(7) . . ?
C14 N12 B1 131.8(7) . . ?
N11 N12 B1 117.7(7) . . ?
C22 N21 N22 105.4(7) . . ?
C22 N21 W 132.5(6) . . ?
N22 N21 W 121.9(5) . . ?
C24 N22 N21 109.8(7) . . ?
C24 N22 B1 130.6(8) . . ?
N21 N22 B1 119.5(7) . . ?
C32 N31 N32 106.4(7) . . ?
C32 N31 W 131.2(6) . . ?
N32 N31 W 121.5(6) . . ?
C34 N32 N31 110.0(8) . . ?
C34 N32 B1 129.9(8) . . ?
N31 N32 B1 119.4(7) . . ?
C4 O2 C5 114.2(7) . . ?
C6 O4 C7 117.0(7) . . ?
C2 S2 W 102.8(3) . . ?
C3 S3 W 104.1(3) . . ?
S1 W N31 95.5(2) . . ?
S1 W N21 95.83(19) . . ?
N31 W N21 86.6(3) . . ?
S1 W S3 100.67(10) . . ?
N31 W S3 92.81(18) . . ?
N21 W S3 163.47(19) . . ?
S1 W N11 172.64(18) . . ?
N31 W N11 79.6(2) . . ?
N21 W N11 78.5(2) . . ?
S3 W N11 85.11(17) . . ?
S1 W S2 98.46(10) . . ?
N31 W S2 166.08(19) . . ?
N21 W S2 92.11(18) . . ?
S3 W S2 84.54(8) . . ?
N11 W S2 86.54(16) . . ?
N22 B1 N32 112.7(8) . . ?
N22 B1 N12 107.6(7) . . ?
N32 B1 N12 107.7(7) . . ?
N22 B1 H1 109.6 . . ?
N32 B1 H1 109.6 . . ?
N12 B1 H1 109.6 . . ?

loop_
_geom_bond_atom_site_label_1
_geom_bond_atom_site_label_2
_geom_bond_distance
_geom_bond_site_symmetry_2
_geom_bond_publ_flag
C2 C3 1.332(10) . ?
C2 C4 1.509(11) . ?
C2 S2 1.753(8) . ?
C3 C6 1.476(11) . ?
C3 S3 1.762(8) . ?
C4 O1 1.206(10) . ?
C4 O2 1.289(10) . ?
C5 O2 1.469(10) . ?
C5 H5A 0.9600 . ?
C5 H5B 0.9600 . ?
C5 H5C 0.9600 . ?
C6 O3 1.192(9) . ?
C6 O4 1.315(10) . ?
C7 O4 1.441(9) . ?
C7 H7A 0.9600 . ?
C7 H7B 0.9600 . ?
C7 H7C 0.9600 . ?
C11 C12 1.504(10) . ?
C11 H11A 0.9600 . ?
C11 H11B 0.9600 . ?
C11 H11C 0.9600 . ?
C12 N11 1.357(10) . ?
C12 C13 1.365(11) . ?
C13 C14 1.360(10) . ?
C13 H13 0.9300 . ?
C14 N12 1.348(9) . ?
C14 C15 1.499(10) . ?
C15 H15A 0.9600 . ?
C15 H15B 0.9600 . ?
C15 H15C 0.9600 . ?
C21 C22 1.504(11) . ?
C21 H21A 0.9600 . ?
C21 H21B 0.9600 . ?
C21 H21C 0.9600 . ?
C22 N21 1.347(10) . ?
C22 C23 1.372(11) . ?
C23 C24 1.355(12) . ?
C23 H23 0.9300 . ?
C24 N22 1.353(10) . ?
C24 C25 1.485(11) . ?
C25 H25A 0.9600 . ?
C25 H25B 0.9600 . ?
C25 H25C 0.9600 . ?
C31 C32 1.508(11) . ?
C31 H31A 0.9600 . ?
C31 H31B 0.9600 . ?
C31 H31C 0.9600 . ?
C32 N31 1.343(9) . ?
C32 C33 1.395(11) . ?
C33 C34 1.364(12) . ?
C33 H33 0.9300 . ?
C34 N32 1.333(10) . ?
C34 C35 1.495(13) . ?
C35 H35A 0.9600 . ?
C35 H35B 0.9600 . ?
C35 H35C 0.9600 . ?
N11 N12 1.387(8) . ?
N11 W 2.371(7) . ?
N12 B1 1.548(11) . ?
N21 N22 1.388(8) . ?
N21 W 2.156(7) . ?
N22 B1 1.522(12) . ?
N31 N32 1.379(8) . ?
N31 W 2.153(7) . ?
N32 B1 1.525(11) . ?
S1 W 2.108(3) . ?
S2 W 2.393(2) . ?
S3 W 2.366(2) . ?
B1 H1 0.9800 . ?

loop_
_geom_torsion_atom_site_label_1
_geom_torsion_atom_site_label_2
_geom_torsion_atom_site_label_3
_geom_torsion_atom_site_label_4
_geom_torsion
_geom_torsion_site_symmetry_1
_geom_torsion_site_symmetry_2
_geom_torsion_site_symmetry_3
_geom_torsion_site_symmetry_4
_geom_torsion_publ_flag
C4 C2 C3 C6 -8.5(14) . . . . ?
S2 C2 C3 C6 171.5(6) . . . . ?
C4 C2 C3 S3 177.6(7) . . . . ?
S2 C2 C3 S3 -2.4(11) . . . . ?
C3 C2 C4 O1 -91.5(12) . . . . ?
S2 C2 C4 O1 88.4(10) . . . . ?
C3 C2 C4 O2 95.7(11) . . . . ?
S2 C2 C4 O2 -84.3(9) . . . . ?
C2 C3 C6 O3 9.7(15) . . . . ?
S3 C3 C6 O3 -176.1(8) . . . . ?
C2 C3 C6 O4 -166.7(9) . . . . ?
S3 C3 C6 O4 7.5(11) . . . . ?
N11 C12 C13 C14 1.2(10) . . . . ?
C11 C12 C13 C14 179.5(8) . . . . ?
C12 C13 C14 N12 -0.9(10) . . . . ?
C12 C13 C14 C15 -177.1(8) . . . . ?
N21 C22 C23 C24 -0.2(11) . . . . ?
C21 C22 C23 C24 -179.2(9) . . . . ?
C22 C23 C24 N22 0.9(11) . . . . ?
C22 C23 C24 C25 -176.2(9) . . . . ?
N31 C32 C33 C34 0.9(11) . . . . ?
C31 C32 C33 C34 -179.4(9) . . . . ?
C32 C33 C34 N32 -1.7(12) . . . . ?
C32 C33 C34 C35 -178.7(11) . . . . ?
C13 C12 N11 N12 -1.0(9) . . . . ?
C11 C12 N11 N12 -179.4(8) . . . . ?
C13 C12 N11 W 166.4(6) . . . . ?
C11 C12 N11 W -11.9(13) . . . . ?
C13 C14 N12 N11 0.2(9) . . . . ?
C15 C14 N12 N11 176.9(7) . . . . ?
C13 C14 N12 B1 175.5(8) . . . . ?
C15 C14 N12 B1 -7.8(13) . . . . ?
C12 N11 N12 C14 0.5(8) . . . . ?
W N11 N12 C14 -169.9(5) . . . . ?
C12 N11 N12 B1 -175.5(7) . . . . ?
W N11 N12 B1 14.1(8) . . . . ?
C23 C22 N21 N22 -0.6(10) . . . . ?
C21 C22 N21 N22 178.5(7) . . . . ?
C23 C22 N21 W 174.2(6) . . . . ?
C21 C22 N21 W -6.6(13) . . . . ?
C23 C24 N22 N21 -1.3(10) . . . . ?
C25 C24 N22 N21 176.0(8) . . . . ?
C23 C24 N22 B1 175.7(8) . . . . ?
C25 C24 N22 B1 -7.0(15) . . . . ?
C22 N21 N22 C24 1.2(9) . . . . ?
W N21 N22 C24 -174.3(5) . . . . ?
C22 N21 N22 B1 -176.2(7) . . . . ?
W N21 N22 B1 8.3(10) . . . . ?
C33 C32 N31 N32 0.3(10) . . . . ?
C31 C32 N31 N32 -179.5(8) . . . . ?
C33 C32 N31 W 170.0(6) . . . . ?
C31 C32 N31 W -9.8(13) . . . . ?
C33 C34 N32 N31 1.9(11) . . . . ?
C35 C34 N32 N31 179.1(9) . . . . ?
C33 C34 N32 B1 172.1(9) . . . . ?
C35 C34 N32 B1 -10.6(16) . . . . ?
C32 N31 N32 C34 -1.3(10) . . . . ?
W N31 N32 C34 -172.3(6) . . . . ?
C32 N31 N32 B1 -172.7(7) . . . . ?
W N31 N32 B1 16.3(10) . . . . ?
O1 C4 O2 C5 6.2(14) . . . . ?
C2 C4 O2 C5 178.7(7) . . . . ?
O3 C6 O4 C7 2.2(16) . . . . ?
C3 C6 O4 C7 178.6(9) . . . . ?
C3 C2 S2 W 16.4(8) . . . . ?
C4 C2 S2 W -163.6(6) . . . . ?
C2 C3 S3 W -13.3(8) . . . . ?
C6 C3 S3 W 172.7(6) . . . . ?
C32 N31 W S1 -46.0(7) . . . . ?
N32 N31 W S1 122.4(6) . . . . ?
C32 N31 W N21 -141.5(8) . . . . ?
N32 N31 W N21 26.9(6) . . . . ?
C32 N31 W S3 55.0(7) . . . . ?
N32 N31 W S3 -136.6(6) . . . . ?
C32 N31 W N11 139.5(8) . . . . ?
N32 N31 W N11 -52.1(6) . . . . ?
C32 N31 W S2 133.6(8) . . . . ?
N32 N31 W S2 -58.0(11) . . . . ?
C22 N21 W S1 51.0(8) . . . . ?
N22 N21 W S1 -134.8(5) . . . . ?
C22 N21 W N31 146.2(8) . . . . ?
N22 N21 W N31 -39.7(6) . . . . ?
C22 N21 W S3 -125.6(8) . . . . ?
N22 N21 W S3 48.6(10) . . . . ?
C22 N21 W N11 -133.8(8) . . . . ?
N22 N21 W N11 40.4(5) . . . . ?
C22 N21 W S2 -47.7(8) . . . . ?
N22 N21 W S2 126.5(5) . . . . ?
C3 S3 W S1 -80.9(3) . . . . ?
C3 S3 W N31 -177.0(3) . . . . ?
C3 S3 W N21 95.6(7) . . . . ?
C3 S3 W N11 103.7(3) . . . . ?
C3 S3 W S2 16.7(3) . . . . ?
C12 N11 W S1 -178.7(10) . . . . ?
N12 N11 W S1 -12.4(17) . . . . ?
C12 N11 W N31 -130.3(8) . . . . ?
N12 N11 W N31 35.9(5) . . . . ?
C12 N11 W N21 141.1(8) . . . . ?
N12 N11 W N21 -52.6(5) . . . . ?
C12 N11 W S3 -36.5(8) . . . . ?
N12 N11 W S3 129.7(5) . . . . ?
C12 N11 W S2 48.3(8) . . . . ?
N12 N11 W S2 -145.5(5) . . . . ?
C2 S2 W S1 82.7(3) . . . . ?
C2 S2 W N31 -96.9(8) . . . . ?
C2 S2 W N21 178.9(3) . . . . ?
C2 S2 W S3 -17.4(3) . . . . ?
C2 S2 W N11 -102.8(3) . . . . ?
C24 N22 B1 N32 -127.7(9) . . . . ?
N21 N22 B1 N32 49.1(10) . . . . ?
C24 N22 B1 N12 113.8(10) . . . . ?
N21 N22 B1 N12 -69.4(9) . . . . ?
C34 N32 B1 N22 126.6(10) . . . . ?
N31 N32 B1 N22 -63.9(10) . . . . ?
C34 N32 B1 N12 -114.8(10) . . . . ?
N31 N32 B1 N12 54.6(10) . . . . ?
C14 N12 B1 N22 -123.0(9) . . . . ?
N11 N12 B1 N22 52.0(9) . . . . ?
C14 N12 B1 N32 115.3(9) . . . . ?
N11 N12 B1 N32 -69.7(9) . . . . ?
